data_4512329
loop_
_publ_author_name
'Ryu, Dae Won'
'Lee, Woo Ram'
'Lim, Kwang Soo'
'Phang, Won Ju'
'Hong, Chang Seop'

_publ_section_title
;
 Two Homochiral Bimetallic Metal--Organic Frameworks Composed of a
 Paramagnetic Metalloligand and Chiral Camphorates: Multifunctional
 Properties of Sorption, Magnetism, and Enantioselective Separation
;
_journal_issue 12
_journal_name_full 'Crystal Growth &amp; Design'
_journal_page_first 6472
_journal_paper_doi 10.1021/cg501332u
_journal_volume 14
_journal_year 2014
_chemical_formula_sum 'C52 H70 B2 Co Cu4 N18 O16'
_chemical_formula_weight 1537.97
_chemical_name_systematic
;
 ?
;
_space_group_IT_number 5
_symmetry_cell_setting monoclinic
_symmetry_space_group_name_Hall 'C 2y'
_symmetry_space_group_name_H-M 'C 1 2 1'
_atom_sites_solution_hydrogens geom
_atom_sites_solution_primary direct
_atom_sites_solution_secondary difmap
_audit_creation_method SHELXL-97
_cell_angle_alpha 90.00
_cell_angle_beta 118.54(3)
_cell_angle_gamma 90.00
_cell_formula_units_Z 4
_cell_length_a 26.676(5)
_cell_length_b 18.145(4)
_cell_length_c 18.954(4)
_cell_measurement_reflns_used 22620
_cell_measurement_temperature 100(2)
_cell_measurement_theta_max 38.74
_cell_measurement_theta_min 0.72
_cell_volume 8060(4)
_computing_cell_refinement HKL2000
_computing_data_collection 'PAL ADSC Quantum-210'
_computing_data_reduction HKL2000
_computing_molecular_graphics WingX
_computing_publication_material WingX
_computing_structure_refinement 'SHELXL-97 (Sheldrick, 1997)'
_computing_structure_solution SHELXTL
_diffrn_ambient_temperature 100(2)
_diffrn_measured_fraction_theta_full 0.991
_diffrn_measured_fraction_theta_max 0.844
_diffrn_measurement_device_type 'CCD area detector'
_diffrn_measurement_method 'phi scans'
_diffrn_radiation_monochromator 'Pt coated Si double crystal'
_diffrn_radiation_source 'bending magnet beamline'
_diffrn_radiation_type synchrotron
_diffrn_radiation_wavelength 0.70000
_diffrn_reflns_av_R_equivalents 0.0550
_diffrn_reflns_av_sigmaI/netI 0.0804
_diffrn_reflns_limit_h_max 33
_diffrn_reflns_limit_h_min -40
_diffrn_reflns_limit_k_max 23
_diffrn_reflns_limit_k_min -22
_diffrn_reflns_limit_l_max 28
_diffrn_reflns_limit_l_min -24
_diffrn_reflns_number 32597
_diffrn_reflns_theta_full 25.00
_diffrn_reflns_theta_max 32.03
_diffrn_reflns_theta_min 1.20
_exptl_absorpt_coefficient_mu 1.303
_exptl_absorpt_correction_T_max 0.9744
_exptl_absorpt_correction_T_min 0.8764
_exptl_absorpt_correction_type empirical
_exptl_absorpt_process_details HKL2000-Scalepack
_exptl_crystal_colour green
_exptl_crystal_density_diffrn 1.268
_exptl_crystal_density_method 'not measured'
_exptl_crystal_description plate
_exptl_crystal_F_000 3156
_exptl_crystal_size_max 0.10
_exptl_crystal_size_mid 0.08
_exptl_crystal_size_min 0.02
_platon_squeeze_details
;
;
_refine_diff_density_max 1.279
_refine_diff_density_min -0.795
_refine_diff_density_rms 0.106
_refine_ls_abs_structure_details 'Flack H D (1983), Acta Cryst. A39, 876-881'
_refine_ls_abs_structure_Flack -0.028(15)
_refine_ls_extinction_method none
_refine_ls_goodness_of_fit_ref 0.962
_refine_ls_hydrogen_treatment constr
_refine_ls_matrix_type full
_refine_ls_number_parameters 794
_refine_ls_number_reflns 22650
_refine_ls_number_restraints 1
_refine_ls_restrained_S_all 0.962
_refine_ls_R_factor_all 0.1080
_refine_ls_R_factor_gt 0.0726
_refine_ls_shift/su_max 0.014
_refine_ls_shift/su_mean 0.001
_refine_ls_structure_factor_coef Fsqd
_refine_ls_weighting_details 'calc w=1/[\s^2^(Fo^2^)+(0.1478P)^2^+0.0000P] where P=(Fo^2^+2Fc^2^)/3'
_refine_ls_weighting_scheme calc
_refine_ls_wR_factor_gt 0.2032
_refine_ls_wR_factor_ref 0.2196
_reflns_number_gt 13877
_reflns_number_total 22650
_reflns_threshold_expression >2sigma(I)
_cod_data_source_file cg501332u_si_002.cif
_cod_data_source_block compound1
_cod_depositor_comments
;
The following automatic conversions were performed:

'_exptl_absorpt_correction_type' value 'Empirical' changed to
'empirical' according to
/home/saulius/struct/COD-crude-data--automatic-downloads/rss-feeds/ACS/lib/dictionaries/cif_core.dic
dictionary named 'cif_core.dic' version 2.4.2 from 2011-04-26.

Automatic conversion script
Id: cif_fix_values 2935 2014-11-11 08:27:57Z andrius 

 Adding full bibliography for 4512329--4512330.cif.
;
_cod_original_cell_volume 8059(3)
_cod_original_sg_symbol_H-M C2
_cod_database_code 4512329

loop_
_symmetry_equiv_pos_as_xyz
'x, y, z'
'-x, y, -z'
'x+1/2, y+1/2, z'
'-x+1/2, y+1/2, -z'

loop_
_atom_site_label
_atom_site_type_symbol
_atom_site_fract_x
_atom_site_fract_y
_atom_site_fract_z
_atom_site_U_iso_or_equiv
_atom_site_adp_type
_atom_site_occupancy
_atom_site_symmetry_multiplicity
_atom_site_calc_flag
_atom_site_refinement_flags
Co1 Co -0.00348(2) 1.12597(4) 0.77782(3) 0.04482(14) Uani 1 1 d .
B1 B -0.0395(3) 0.9949(4) 0.8566(4) 0.0608(15) Uani 1 1 d .
H1 H -0.0514 0.9542 0.8810 0.073 Uiso 1 1 calc R
N1 N 0.0504(2) 1.0393(3) 0.8558(3) 0.0628(13) Uani 1 1 d .
N2 N 0.0243(2) 0.9890(3) 0.8833(3) 0.0641(12) Uani 1 1 d .
C1 C 0.1009(3) 1.0125(3) 0.8815(4) 0.0662(16) Uani 1 1 d .
H1A H 0.1292 1.0387 0.8750 0.079 Uiso 1 1 calc R
C2 C 0.0637(3) 0.9361(4) 0.9211(3) 0.0662(15) Uani 1 1 d .
H2 H 0.0582 0.8950 0.9476 0.079 Uiso 1 1 calc R
N3 N 0.1118(2) 0.9487(3) 0.9165(3) 0.0668(14) Uani 1 1 d .
N4 N -0.0632(2) 1.0411(3) 0.7187(3) 0.0646(13) Uani 1 1 d .
N5 N -0.0706(2) 0.9883(3) 0.7660(3) 0.0590(11) Uani 1 1 d .
C3 C -0.0947(3) 1.0150(4) 0.6446(4) 0.0752(19) Uani 1 1 d .
H3 H -0.1001 1.0413 0.5981 0.090 Uiso 1 1 calc R
C4 C -0.1019(3) 0.9343(4) 0.7214(4) 0.0722(17) Uani 1 1 d .
H4 H -0.1124 0.8916 0.7403 0.087 Uiso 1 1 calc R
N6 N -0.1178(2) 0.9497(3) 0.6406(3) 0.0682(14) Uani 1 1 d .
N7 N -0.03875(18) 1.1300(3) 0.8562(2) 0.0612(11) Uani 1 1 d .
N8 N -0.0518(2) 1.0686(3) 0.8817(3) 0.0576(11) Uani 1 1 d .
C5 C -0.0542(3) 1.1865(4) 0.8880(3) 0.0630(15) Uani 1 1 d .
H5 H -0.0499 1.2372 0.8796 0.076 Uiso 1 1 calc R
C6 C -0.0742(3) 1.0870(4) 0.9299(4) 0.0673(16) Uani 1 1 d .
H6 H -0.0863 1.0529 0.9568 0.081 Uiso 1 1 calc R
N9 N -0.0769(2) 1.1601(3) 0.9342(3) 0.0698(14) Uani 1 1 d .
B2 B 0.0278(3) 1.2552(5) 0.6887(4) 0.075(2) Uani 1 1 d .
H2A H 0.0388 1.2941 0.6613 0.090 Uiso 1 1 calc R
N16 N 0.03001(19) 1.1167(3) 0.6990(3) 0.0618(10) Uiso 1 1 d .
N17 N 0.0409(2) 1.1772(4) 0.6680(3) 0.0667(14) Uani 1 1 d .
C7 C 0.0411(4) 1.0623(7) 0.6610(5) 0.106(3) Uani 1 1 d .
H7 H 0.0350 1.0122 0.6690 0.127 Uiso 1 1 calc R
C8 C 0.0577(4) 1.1536(7) 0.6131(4) 0.091(3) Uani 1 1 d .
H8 H 0.0660 1.1854 0.5802 0.109 Uiso 1 1 calc R
N18 N 0.0607(3) 1.0810(7) 0.6128(5) 0.112(3) Uani 1 1 d .
N10 N -0.0589(2) 1.2129(3) 0.6975(3) 0.0573(11) Uani 1 1 d .
N11 N -0.0338(2) 1.2600(3) 0.6644(3) 0.0639(12) Uani 1 1 d .
C9 C -0.1090(4) 1.2323(4) 0.6624(4) 0.085(2) Uani 1 1 d .
H9 H -0.1372 1.2051 0.6683 0.102 Uiso 1 1 calc R
C10 C -0.0742(3) 1.3040(4) 0.6164(4) 0.0766(18) Uani 1 1 d .
H10 H -0.0687 1.3406 0.5850 0.092 Uiso 1 1 calc R
N12 N -0.1236(3) 1.2931(4) 0.6150(4) 0.0781(16) Uani 1 1 d .
N13 N 0.0565(2) 1.2143(3) 0.8332(3) 0.0661(14) Uani 1 1 d .
N14 N 0.0627(2) 1.2636(3) 0.7821(3) 0.0689(13) Uani 1 1 d .
C11 C 0.0902(3) 1.2406(4) 0.9031(4) 0.0657(16) Uani 1 1 d .
H11 H 0.0966 1.2153 0.9505 0.079 Uiso 1 1 calc R
C12 C 0.0983(3) 1.3160(4) 0.8263(4) 0.0741(18) Uani 1 1 d .
H12 H 0.1100 1.3560 0.8051 0.089 Uiso 1 1 calc R
N15 N 0.1162(3) 1.3055(3) 0.9066(4) 0.0786(16) Uani 1 1 d .
Cu1 Cu 0.19407(3) 0.89142(3) 0.96621(4) 0.05367(17) Uani 1 1 d .
Cu2 Cu 0.30311(3) 0.85671(3) 1.02480(4) 0.05222(18) Uani 1 1 d .
O1 O 0.2104(2) 0.9427(2) 0.8887(2) 0.0632(11) Uani 1 1 d .
O2 O 0.3031(2) 0.9084(3) 0.9346(2) 0.0690(12) Uani 1 1 d .
C13 C 0.2560(3) 0.9406(3) 0.8844(3) 0.0609(16) Uani 1 1 d .
C14 C 0.2586(4) 0.9795(3) 0.8142(3) 0.0701(19) Uani 1 1 d .
O3 O 0.1792(2) 0.8016(3) 0.9006(2) 0.0737(13) Uani 1 1 d .
O4 O 0.2687(2) 0.7707(2) 0.9543(3) 0.0686(12) Uani 1 1 d .
C19 C 0.2181(3) 0.7587(3) 0.9105(3) 0.0590(15) Uani 1 1 d .
C20 C 0.2026(4) 0.6876(3) 0.8619(3) 0.0702(19) Uani 1 1 d .
H20 H 0.1651 0.6942 0.8122 0.084 Uiso 1 1 calc R
C21 C 0.2490(6) 0.6633(4) 0.8376(6) 0.119(4) Uani 1 1 d .
H21A H 0.2371 0.6774 0.7814 0.142 Uiso 1 1 calc R
H21B H 0.2861 0.6868 0.8732 0.142 Uiso 1 1 calc R
C22 C 0.1982(4) 0.6223(4) 0.9107(4) 0.089(2) Uani 1 1 d .
C23 C 0.2479(4) 0.6239(4) 0.9991(3) 0.104(3) Uani 1 1 d .
H23A H 0.2519 0.6739 1.0208 0.156 Uiso 1 1 calc R
H23B H 0.2836 0.6092 1.0001 0.156 Uiso 1 1 calc R
H23C H 0.2393 0.5896 1.0319 0.156 Uiso 1 1 calc R
C24 C 0.1389(6) 0.6227(7) 0.9067(9) 0.168(6) Uani 1 1 d .
H24A H 0.1337 0.6692 0.9289 0.252 Uiso 1 1 calc R
H24B H 0.1363 0.5814 0.9380 0.252 Uiso 1 1 calc R
H24C H 0.1091 0.6180 0.8507 0.252 Uiso 1 1 calc R
O5 O 0.1911(2) 0.8289(3) 1.0492(3) 0.0716(12) Uani 1 1 d .
O6 O 0.2836(2) 0.8146(2) 1.1068(2) 0.0704(12) Uani 1 1 d .
C25 C 0.2342(4) 0.8072(3) 1.1014(4) 0.0616(16) Uani 1 1 d .
C26 C 0.2360(4) 0.7650(4) 1.1716(4) 0.084(2) Uani 1 1 d .
C27 C 0.2823(6) 0.7062(9) 1.2066(9) 0.150(4) Uiso 1 1 d .
C28 C 0.1721(6) 0.7380(9) 1.1545(9) 0.145(4) Uiso 1 1 d .
C29 C 0.2452(7) 0.8144(4) 1.2439(6) 0.146(6) Uani 1 1 d .
C31 C 0.3196(5) 0.8350(7) 1.2962(7) 0.120(3) Uiso 1 1 d .
O7 O 0.2305(2) 0.9700(2) 1.0469(2) 0.0577(10) Uani 1 1 d .
O8 O 0.32244(19) 0.9491(2) 1.0861(2) 0.0587(10) Uani 1 1 d .
C32 C 0.2831(3) 0.9846(3) 1.0872(3) 0.0528(14) Uani 1 1 d .
C33 C 0.2996(4) 1.0541(3) 1.1381(3) 0.076(2) Uani 1 1 d .
C34 C 0.3488(4) 1.0416(4) 1.2146(4) 0.091(2) Uani 1 1 d .
H34A H 0.3380 1.0112 1.2480 0.137 Uiso 1 1 calc R
H34B H 0.3637 1.0890 1.2413 0.137 Uiso 1 1 calc R
H34C H 0.3782 1.0162 1.2069 0.137 Uiso 1 1 calc R
C35 C 0.2467(4) 1.0814(4) 1.1530(5) 0.083(2) Uani 1 1 d .
H35A H 0.2097 1.0675 1.1067 0.099 Uiso 1 1 calc R
H35B H 0.2495 1.0581 1.2020 0.099 Uiso 1 1 calc R
Cu3 Cu -0.19223(3) 0.88956(4) 0.54986(4) 0.05693(19) Uani 1 1 d .
Cu4 Cu -0.29786(3) 0.84408(4) 0.46088(4) 0.05674(19) Uani 1 1 d .
O9 O -0.1987(2) 0.9327(2) 0.4525(2) 0.0655(11) Uani 1 1 d .
O10 O -0.2906(2) 0.9058(3) 0.3801(2) 0.0663(11) Uani 1 1 d .
C36 C -0.2453(4) 0.9358(3) 0.3891(4) 0.070(2) Uani 1 1 d .
C37 C -0.2479(4) 0.9785(4) 0.3180(4) 0.081(2) Uani 1 1 d .
C38 C -0.3086(7) 1.0077(7) 0.2580(8) 0.163(7) Uani 1 1 d .
C39 C -0.2052(6) 1.0376(9) 0.3433(10) 0.157(5) Uiso 1 1 d .
O11 O -0.2407(2) 0.9715(3) 0.5586(3) 0.0753(13) Uani 1 1 d .
O12 O -0.3284(2) 0.9307(3) 0.4885(3) 0.0764(13) Uani 1 1 d .
C40 C -0.2921(3) 0.9792(3) 0.5320(3) 0.0553(13) Uani 1 1 d .
C41 C -0.3149(4) 1.0482(4) 0.5500(5) 0.076(2) Uani 1 1 d .
H41 H -0.3544 1.0372 0.5406 0.092 Uiso 1 1 calc R
O13 O -0.1952(2) 0.8370(3) 0.6372(2) 0.0726(12) Uani 1 1 d .
O14 O -0.2848(2) 0.7957(2) 0.5632(2) 0.0638(11) Uani 1 1 d .
C42 C -0.2414(3) 0.8018(4) 0.6258(4) 0.0674(17) Uani 1 1 d .
C43 C -0.2352(4) 0.7634(3) 0.7010(4) 0.077(2) Uani 1 1 d .
H43 H -0.2645 0.7236 0.6835 0.093 Uiso 1 1 calc R
C44 C -0.1774(5) 0.7278(6) 0.7497(7) 0.128(4) Uani 1 1 d .
H44A H -0.1468 0.7548 0.7451 0.153 Uiso 1 1 calc R
H44B H -0.1773 0.6754 0.7352 0.153 Uiso 1 1 calc R
O15 O -0.1676(2) 0.7950(3) 0.5248(3) 0.0676(11) Uani 1 1 d .
O16 O -0.2593(2) 0.7656(2) 0.4396(2) 0.0617(10) Uani 1 1 d .
C45 C -0.2041(4) 0.7522(4) 0.4745(4) 0.075(2) Uani 1 1 d .
C46 C -0.1854(4) 0.6804(4) 0.4491(5) 0.080(2) Uani 1 1 d .
C47 C -0.2347(8) 0.6477(6) 0.3662(6) 0.167(7) Uani 1 1 d .
H47A H -0.2724 0.6506 0.3643 0.200 Uiso 1 1 calc R
H47B H -0.2365 0.6746 0.3196 0.200 Uiso 1 1 calc R
C48 C -0.2183(6) 0.5742(4) 0.3668(5) 0.116(4) Uani 1 1 d .
H48A H -0.1951 0.5702 0.3390 0.139 Uiso 1 1 calc R
H48B H -0.2527 0.5430 0.3378 0.139 Uiso 1 1 calc R
C49 C -0.1384(7) 0.7004(7) 0.4364(12) 0.191(8) Uani 1 1 d .
H49A H -0.1088 0.7246 0.4846 0.286 Uiso 1 1 calc R
H49B H -0.1516 0.7343 0.3907 0.286 Uiso 1 1 calc R
H49C H -0.1225 0.6560 0.4251 0.286 Uiso 1 1 calc R
C50 C -0.1811(4) 0.6147(4) 0.5035(4) 0.087(2) Uani 1 1 d .
C51 C -0.2300(6) 0.6139(5) 0.5232(7) 0.147(5) Uani 1 1 d .
H51A H -0.2356 0.5636 0.5370 0.221 Uiso 1 1 calc R
H51B H -0.2650 0.6308 0.4765 0.221 Uiso 1 1 calc R
H51C H -0.2210 0.6466 0.5689 0.221 Uiso 1 1 calc R
C52 C -0.1224(6) 0.6056(11) 0.5726(9) 0.198(8) Uani 1 1 d .
H52A H -0.1224 0.6194 0.6226 0.297 Uiso 1 1 calc R
H52B H -0.0957 0.6372 0.5647 0.297 Uiso 1 1 calc R
H52C H -0.1105 0.5540 0.5759 0.297 Uiso 1 1 calc R
C30 C 0.2306(4) 0.8853(6) 1.2332(6) 0.097(2) Uiso 1 1 d .
C16 C 0.2468(4) 0.8573(5) 0.7467(6) 0.093(2) Uiso 1 1 d .
C15 C 0.2316(4) 0.9322(6) 0.7360(7) 0.108(3) Uiso 1 1 d .
C17 C 0.3125(5) 1.0140(7) 0.8308(8) 0.122(3) Uiso 1 1 d .
C18 C 0.1665(5) 0.9177(7) 0.6975(8) 0.129(4) Uiso 1 1 d .

loop_
_atom_site_aniso_label
_atom_site_aniso_U_11
_atom_site_aniso_U_22
_atom_site_aniso_U_33
_atom_site_aniso_U_23
_atom_site_aniso_U_13
_atom_site_aniso_U_12
Co1 0.0442(3) 0.0453(3) 0.0398(3) 0.0011(3) 0.0159(2) 0.0014(3)
B1 0.063(4) 0.078(4) 0.042(3) -0.006(3) 0.025(3) -0.008(3)
N1 0.068(3) 0.045(3) 0.064(3) 0.000(2) 0.022(2) -0.006(2)
N2 0.085(3) 0.061(3) 0.049(2) -0.004(2) 0.035(2) -0.001(3)
C1 0.080(4) 0.047(3) 0.067(4) -0.002(3) 0.031(3) 0.003(3)
C2 0.081(4) 0.066(4) 0.045(3) -0.003(2) 0.025(3) 0.006(3)
N3 0.055(3) 0.053(3) 0.072(3) 0.012(2) 0.014(2) 0.004(2)
N4 0.076(3) 0.049(3) 0.065(3) 0.006(2) 0.031(3) 0.002(2)
N5 0.079(3) 0.055(3) 0.042(2) 0.0022(19) 0.029(2) -0.008(2)
C3 0.101(5) 0.048(3) 0.056(3) -0.004(3) 0.021(3) -0.005(3)
C4 0.075(4) 0.073(4) 0.049(3) -0.003(3) 0.014(3) -0.013(3)
N6 0.076(3) 0.069(3) 0.057(3) 0.001(2) 0.030(3) -0.013(3)
N7 0.058(2) 0.082(3) 0.0390(18) 0.000(2) 0.0188(17) -0.003(3)
N8 0.059(3) 0.062(3) 0.052(2) 0.006(2) 0.026(2) 0.005(2)
C5 0.070(4) 0.066(4) 0.047(3) -0.002(3) 0.023(3) 0.002(3)
C6 0.061(3) 0.089(5) 0.049(3) 0.001(3) 0.024(3) 0.011(3)
N9 0.074(3) 0.081(4) 0.060(3) -0.003(3) 0.037(3) 0.010(3)
B2 0.073(4) 0.094(6) 0.052(3) 0.013(4) 0.026(3) -0.024(4)
N17 0.046(2) 0.099(4) 0.047(2) 0.002(3) 0.017(2) 0.005(2)
C7 0.089(5) 0.176(10) 0.061(4) -0.014(5) 0.042(4) 0.024(6)
C8 0.075(5) 0.146(8) 0.044(3) -0.001(4) 0.022(3) -0.004(5)
N18 0.083(5) 0.192(11) 0.067(4) -0.008(5) 0.040(4) 0.005(6)
N10 0.054(3) 0.052(3) 0.057(3) 0.007(2) 0.018(2) 0.000(2)
N11 0.073(3) 0.065(3) 0.050(2) 0.012(2) 0.026(2) 0.000(2)
C9 0.101(5) 0.055(4) 0.058(4) 0.003(3) 0.006(4) -0.003(4)
C10 0.082(4) 0.079(5) 0.068(4) 0.017(3) 0.035(3) -0.012(4)
N12 0.082(4) 0.071(4) 0.075(4) 0.011(3) 0.033(3) 0.003(3)
N13 0.062(3) 0.041(3) 0.067(3) 0.009(2) 0.009(2) -0.003(2)
N14 0.082(3) 0.068(3) 0.056(3) 0.007(2) 0.032(3) -0.008(3)
C11 0.071(4) 0.058(4) 0.057(3) 0.015(3) 0.021(3) -0.001(3)
C12 0.092(4) 0.074(4) 0.062(3) 0.010(3) 0.041(3) -0.015(4)
N15 0.092(4) 0.058(3) 0.075(4) -0.003(3) 0.031(3) -0.011(3)
Cu1 0.0815(4) 0.0436(3) 0.0432(3) 0.0017(3) 0.0357(3) 0.0102(3)
Cu2 0.0832(4) 0.0426(3) 0.0403(3) 0.0024(2) 0.0371(3) 0.0085(3)
O1 0.112(3) 0.048(2) 0.050(2) 0.0064(16) 0.055(2) 0.012(2)
O2 0.111(3) 0.063(3) 0.055(2) 0.0003(19) 0.058(2) 0.003(2)
C13 0.113(5) 0.032(3) 0.049(3) 0.000(2) 0.048(3) 0.000(3)
C14 0.145(6) 0.038(3) 0.052(3) -0.004(2) 0.067(4) -0.010(3)
O3 0.106(3) 0.060(3) 0.043(2) -0.0041(18) 0.026(2) -0.002(3)
O4 0.109(4) 0.047(2) 0.057(2) 0.0000(19) 0.047(3) 0.014(2)
C19 0.096(5) 0.037(3) 0.034(2) 0.007(2) 0.023(3) 0.011(3)
C20 0.133(6) 0.040(3) 0.038(2) -0.002(2) 0.042(3) 0.001(3)
C21 0.259(13) 0.053(4) 0.102(6) -0.026(4) 0.134(8) -0.042(6)
C22 0.186(7) 0.040(3) 0.060(3) 0.010(3) 0.075(4) 0.021(5)
C23 0.224(9) 0.049(3) 0.043(3) 0.005(3) 0.067(4) 0.007(6)
C24 0.232(14) 0.111(8) 0.239(16) -0.052(10) 0.176(14) 0.025(10)
O5 0.113(4) 0.057(3) 0.064(3) -0.007(2) 0.058(3) -0.010(2)
O6 0.123(4) 0.053(2) 0.044(2) 0.0041(17) 0.047(2) 0.014(2)
C25 0.109(5) 0.048(3) 0.051(3) -0.005(2) 0.057(4) -0.005(3)
C26 0.158(7) 0.069(4) 0.063(3) -0.025(3) 0.084(4) -0.017(4)
C29 0.372(17) 0.047(3) 0.121(6) -0.022(4) 0.200(10) -0.042(6)
O7 0.092(3) 0.046(2) 0.0418(18) -0.0005(15) 0.037(2) 0.009(2)
O8 0.084(3) 0.043(2) 0.053(2) -0.0018(16) 0.036(2) 0.0051(19)
C32 0.096(4) 0.040(3) 0.036(2) 0.0046(19) 0.042(3) 0.007(3)
C33 0.147(7) 0.045(3) 0.040(3) -0.002(2) 0.049(4) 0.002(4)
C34 0.132(7) 0.060(4) 0.062(4) -0.004(3) 0.030(4) 0.013(4)
C35 0.126(6) 0.078(5) 0.066(4) -0.009(3) 0.063(4) 0.015(4)
Cu3 0.0853(5) 0.0582(4) 0.0379(3) -0.0099(3) 0.0380(3) -0.0170(4)
Cu4 0.0802(4) 0.0525(4) 0.0468(3) -0.0081(3) 0.0378(3) -0.0148(3)
O9 0.097(3) 0.067(3) 0.045(2) -0.0007(18) 0.045(2) -0.011(2)
O10 0.091(3) 0.066(3) 0.0449(18) 0.0024(18) 0.0349(19) -0.001(2)
C36 0.139(6) 0.042(3) 0.070(4) -0.008(3) 0.082(5) -0.015(3)
C37 0.156(7) 0.061(4) 0.055(3) -0.003(3) 0.074(4) -0.010(4)
C38 0.284(17) 0.127(9) 0.156(10) 0.043(8) 0.168(12) 0.112(11)
O11 0.101(4) 0.074(3) 0.052(2) -0.018(2) 0.037(2) -0.015(3)
O12 0.092(3) 0.068(3) 0.096(3) -0.006(2) 0.066(3) -0.014(2)
C40 0.073(4) 0.060(3) 0.045(3) 0.003(2) 0.038(3) -0.004(3)
C41 0.122(6) 0.055(4) 0.091(5) -0.001(3) 0.083(5) -0.002(4)
O13 0.104(3) 0.078(3) 0.050(2) 0.005(2) 0.048(2) -0.016(3)
O14 0.097(3) 0.063(2) 0.050(2) -0.0109(17) 0.051(2) -0.021(2)
C42 0.107(5) 0.061(4) 0.052(3) -0.017(3) 0.053(3) -0.024(3)
C43 0.156(7) 0.047(3) 0.072(4) -0.012(3) 0.089(5) -0.009(4)
C44 0.165(10) 0.087(7) 0.126(9) 0.038(6) 0.065(8) 0.024(7)
O15 0.082(3) 0.062(3) 0.069(3) -0.005(2) 0.044(2) -0.002(2)
O16 0.076(3) 0.065(3) 0.048(2) -0.0072(18) 0.033(2) -0.003(2)
C45 0.142(7) 0.057(4) 0.059(3) -0.004(3) 0.076(4) -0.008(4)
C46 0.121(6) 0.043(3) 0.113(6) 0.010(3) 0.085(5) 0.005(3)
C47 0.305(19) 0.108(8) 0.074(6) -0.011(5) 0.081(9) 0.064(10)
C48 0.240(12) 0.072(5) 0.077(5) -0.001(4) 0.109(7) -0.019(6)
C49 0.286(17) 0.096(8) 0.35(2) -0.068(11) 0.284(18) -0.057(9)
C50 0.153(7) 0.057(4) 0.064(3) 0.006(3) 0.062(4) 0.005(4)
C51 0.330(16) 0.063(5) 0.172(9) 0.006(5) 0.219(12) 0.016(8)
C52 0.162(11) 0.218(18) 0.132(11) 0.089(12) 0.005(9) 0.013(12)

loop_
_atom_type_symbol
_atom_type_description
_atom_type_scat_dispersion_real
_atom_type_scat_dispersion_imag
_atom_type_scat_source
C C 0.0033 0.0016 'International Tables Vol C Tables 4.2.6.8 and 6.1.1.4'
H H 0.0000 0.0000 'International Tables Vol C Tables 4.2.6.8 and 6.1.1.4'
B B 0.0013 0.0007 'International Tables Vol C Tables 4.2.6.8 and 6.1.1.4'
N N 0.0061 0.0033 'International Tables Vol C Tables 4.2.6.8 and 6.1.1.4'
O O 0.0106 0.0060 'International Tables Vol C Tables 4.2.6.8 and 6.1.1.4'
Co Co 0.3494 0.9721 'International Tables Vol C Tables 4.2.6.8 and 6.1.1.4'
Cu Cu 0.3201 1.2651 'International Tables Vol C Tables 4.2.6.8 and 6.1.1.4'

loop_
_geom_angle_atom_site_label_1
_geom_angle_atom_site_label_2
_geom_angle_atom_site_label_3
_geom_angle
_geom_angle_site_symmetry_1
_geom_angle_site_symmetry_3
N16 Co1 N7 177.2(2) . .
N16 Co1 N4 91.9(2) . .
N7 Co1 N4 85.5(2) . .
N16 Co1 N13 86.3(2) . .
N7 Co1 N13 96.3(2) . .
N4 Co1 N13 177.6(2) . .
N16 Co1 N1 93.3(2) . .
N7 Co1 N1 85.3(2) . .
N4 Co1 N1 85.4(2) . .
N13 Co1 N1 96.44(17) . .
N16 Co1 N10 86.4(2) . .
N7 Co1 N10 94.8(2) . .
N4 Co1 N10 93.91(18) . .
N13 Co1 N10 84.28(19) . .
N1 Co1 N10 179.2(2) . .
N8 B1 N5 110.1(5) . .
N8 B1 N2 109.4(5) . .
N5 B1 N2 106.8(5) . .
C1 N1 N2 103.3(5) . .
C1 N1 Co1 139.9(5) . .
N2 N1 Co1 116.3(4) . .
C2 N2 N1 105.2(5) . .
C2 N2 B1 133.4(6) . .
N1 N2 B1 120.5(5) . .
N1 C1 N3 118.1(7) . .
N3 C2 N2 111.8(6) . .
C1 N3 C2 101.2(6) . .
C1 N3 Cu1 125.3(5) . .
C2 N3 Cu1 133.0(4) . .
C3 N4 N5 102.9(5) . .
C3 N4 Co1 139.0(5) . .
N5 N4 Co1 117.6(4) . .
C4 N5 N4 110.1(5) . .
C4 N5 B1 128.9(5) . .
N4 N5 B1 120.7(5) . .
N6 C3 N4 114.9(6) . .
N5 C4 N6 108.8(6) . .
C3 N6 C4 103.0(6) . .
C3 N6 Cu3 135.4(5) . .
C4 N6 Cu3 116.3(4) . .
N8 N7 C5 106.5(4) . .
N8 N7 Co1 120.8(4) . .
C5 N7 Co1 132.6(5) . .
N7 N8 C6 108.5(6) . .
N7 N8 B1 119.7(5) . .
C6 N8 B1 131.7(6) . .
N7 C5 N9 110.2(6) . .
N9 C6 N8 110.0(7) . .
C6 N9 C5 104.8(6) . .
N11 B2 N17 108.9(6) . .
N11 B2 N14 108.6(6) . .
N17 B2 N14 106.9(6) . .
C7 N16 N17 102.6(6) . .
C7 N16 Co1 136.8(6) . .
N17 N16 Co1 120.3(4) . .
N16 N17 C8 107.0(7) . .
N16 N17 B2 120.9(5) . .
C8 N17 B2 131.7(7) . .
N18 C7 N16 117.1(12) . .
N18 C8 N17 110.7(9) . .
C7 N18 C8 102.3(10) . .
C9 N10 N11 102.2(6) . .
C9 N10 Co1 141.2(5) . .
N11 N10 Co1 116.1(4) . .
C10 N11 N10 105.9(5) . .
C10 N11 B2 132.8(6) . .
N10 N11 B2 121.3(5) . .
N10 C9 N12 119.1(8) . .
N10 C9 C10 79.2(6) . .
N12 C9 C10 40.3(4) . .
N11 C10 N12 114.1(6) . .
N11 C10 C9 72.6(4) . .
N12 C10 C9 41.7(4) . .
C10 N12 C9 98.1(7) . .
C10 N12 Cu4 127.3(5) . 4_456
C9 N12 Cu4 133.3(6) . 4_456
C11 N13 N14 102.9(5) . .
C11 N13 Co1 140.3(5) . .
N14 N13 Co1 116.8(4) . .
C12 N14 N13 108.2(5) . .
C12 N14 B2 130.2(5) . .
N13 N14 B2 121.5(5) . .
N13 C11 N15 117.6(6) . .
N14 C12 N15 111.4(6) . .
C11 N15 C12 99.7(6) . .
C11 N15 Cu2 139.2(5) . 4_557
C12 N15 Cu2 109.3(5) . 4_557
O1 Cu1 O5 168.9(2) . .
O1 Cu1 O3 88.27(19) . .
O5 Cu1 O3 87.39(19) . .
O1 Cu1 O7 91.95(18) . .
O5 Cu1 O7 89.46(18) . .
O3 Cu1 O7 164.1(2) . .
O1 Cu1 N3 89.3(2) . .
O5 Cu1 N3 101.6(2) . .
O3 Cu1 N3 105.2(2) . .
O7 Cu1 N3 90.7(2) . .
O1 Cu1 Cu2 80.41(15) . .
O5 Cu1 Cu2 89.08(17) . .
O3 Cu1 Cu2 85.30(16) . .
O7 Cu1 Cu2 79.10(14) . .
N3 Cu1 Cu2 165.21(15) . .
O2 Cu2 O8 89.90(18) . .
O2 Cu2 O4 88.95(19) . .
O8 Cu2 O4 169.2(2) . .
O2 Cu2 O6 165.7(2) . .
O8 Cu2 O6 87.63(18) . .
O4 Cu2 O6 90.84(19) . .
O2 Cu2 N15 108.8(2) . 4_547
O8 Cu2 N15 96.2(2) . 4_547
O4 Cu2 N15 94.3(2) . 4_547
O6 Cu2 N15 85.5(2) . 4_547
O2 Cu2 Cu1 88.71(16) . .
O8 Cu2 Cu1 88.30(13) . .
O4 Cu2 Cu1 80.92(15) . .
O6 Cu2 Cu1 77.10(16) . .
N15 Cu2 Cu1 161.8(2) 4_547 .
C13 O1 Cu1 127.1(4) . .
C13 O2 Cu2 117.0(4) . .
O1 C13 O2 126.5(5) . .
O1 C13 C14 119.2(6) . .
O2 C13 C14 114.3(6) . .
C17 C14 C13 117.3(8) . .
C17 C14 C15 113.8(8) . .
C13 C14 C15 112.3(6) . .
C19 O3 Cu1 121.5(4) . .
C19 O4 Cu2 127.4(4) . .
O4 C19 O3 124.5(6) . .
O4 C19 C20 117.1(6) . .
O3 C19 C20 118.3(7) . .
C19 C20 C22 111.4(5) . .
C19 C20 C21 112.8(7) . .
C22 C20 C21 104.8(6) . .
C35 C21 C20 105.7(7) 4_547 .
C20 C22 C24 109.6(8) . .
C20 C22 C23 111.1(7) . .
C24 C22 C23 112.1(7) . .
C20 C22 C33 102.7(4) . 4_547
C24 C22 C33 107.5(8) . 4_547
C23 C22 C33 113.4(6) . 4_547
C25 O5 Cu1 118.0(4) . .
C25 O6 Cu2 127.9(4) . .
O5 C25 O6 126.3(5) . .
O5 C25 C26 121.2(7) . .
O6 C25 C26 112.5(7) . .
C25 C26 C27 114.5(8) . .
C25 C26 C29 114.0(6) . .
C27 C26 C29 105.4(9) . .
C25 C26 C28 112.4(8) . .
C27 C26 C28 115.1(9) . .
C29 C26 C28 93.3(8) . .
C26 C28 C44 105.2(9) . 2_557
C30 C29 C43 124.1(8) . 2_557
C30 C29 C26 120.7(8) . .
C43 C29 C26 104.5(5) 2_557 .
C30 C29 C31 92.8(8) . .
C43 C29 C31 105.2(9) 2_557 .
C26 C29 C31 106.1(8) . .
C32 O7 Cu1 127.8(4) . .
C32 O8 Cu2 117.9(4) . .
O8 C32 O7 125.8(5) . .
O8 C32 C33 116.8(7) . .
O7 C32 C33 117.4(6) . .
C34 C33 C32 111.1(6) . .
C34 C33 C22 116.6(7) . 4_557
C32 C33 C22 111.3(4) . 4_557
C34 C33 C35 108.6(6) . .
C32 C33 C35 110.3(7) . .
C22 C33 C35 98.1(6) 4_557 .
C21 C35 C33 107.2(8) 4_557 .
O9 Cu3 O13 171.5(2) . .
O9 Cu3 O15 90.62(19) . .
O13 Cu3 O15 86.1(2) . .
O9 Cu3 O11 90.6(2) . .
O13 Cu3 O11 90.2(2) . .
O15 Cu3 O11 162.7(2) . .
O9 Cu3 N6 100.5(2) . .
O13 Cu3 N6 88.1(2) . .
O15 Cu3 N6 109.8(2) . .
O11 Cu3 N6 86.8(2) . .
O9 Cu3 Cu4 86.27(15) . .
O13 Cu3 Cu4 85.70(15) . .
O15 Cu3 Cu4 87.19(14) . .
O11 Cu3 Cu4 75.73(15) . .
N6 Cu3 Cu4 161.42(17) . .
O16 Cu4 O12 173.1(2) . .
O16 Cu4 O10 89.85(19) . .
O12 Cu4 O10 87.7(2) . .
O16 Cu4 O14 90.89(18) . .
O12 Cu4 O14 89.7(2) . .
O10 Cu4 O14 163.99(19) . .
O16 Cu4 N12 89.3(2) . 4_446
O12 Cu4 N12 97.4(2) . 4_446
O10 Cu4 N12 98.8(2) . 4_446
O14 Cu4 N12 97.2(2) . 4_446
O16 Cu4 Cu3 81.36(14) . .
O12 Cu4 Cu3 91.85(16) . .
O10 Cu4 Cu3 81.21(14) . .
O14 Cu4 Cu3 83.09(13) . .
N12 Cu4 Cu3 170.70(18) 4_446 .
C36 O9 Cu3 122.1(4) . .
C36 O10 Cu4 125.6(4) . .
O9 C36 O10 123.8(5) . .
O9 C36 C37 118.6(7) . .
O10 C36 C37 117.6(7) . .
C39 C37 C36 112.4(9) . .
C39 C37 C15 101.2(9) . 2_556
C36 C37 C15 113.7(7) . 2_556
C39 C37 C38 111.3(10) . .
C36 C37 C38 114.3(8) . .
C15 C37 C38 103.0(7) 2_556 .
C37 C38 C17 107.9(9) . 2_556
C40 O11 Cu3 133.1(4) . .
C40 O12 Cu4 116.2(4) . .
O11 C40 O12 122.9(6) . .
O11 C40 C41 120.0(6) . .
O12 C40 C41 117.1(6) . .
C48 C41 C40 114.2(7) 4_456 .
C48 C41 C50 105.7(6) 4_456 4_456
C40 C41 C50 114.2(5) . 4_456
C42 O13 Cu3 121.0(4) . .
C42 O14 Cu4 123.6(4) . .
O14 C42 O13 126.5(5) . .
O14 C42 C43 120.2(6) . .
O13 C42 C43 113.2(6) . .
C44 C43 C29 107.8(9) . 2_557
C44 C43 C42 113.0(7) . .
C29 C43 C42 113.0(5) 2_557 .
C43 C44 C28 98.1(9) . 2_557
C45 O15 Cu3 119.6(5) . .
C45 O16 Cu4 128.1(4) . .
O15 C45 O16 123.0(6) . .
O15 C45 C46 120.6(8) . .
O16 C45 C46 116.5(7) . .
C49 C46 C50 121.0(10) . .
C49 C46 C45 106.1(7) . .
C50 C46 C45 112.0(6) . .
C49 C46 C47 107.5(11) . .
C50 C46 C47 97.7(7) . .
C45 C46 C47 112.4(7) . .
C48 C47 C46 103.8(10) . .
C47 C48 C41 109.9(8) . 4_446
C52 C50 C51 116.5(9) . .
C52 C50 C46 112.6(9) . .
C51 C50 C46 111.9(7) . .
C52 C50 C41 101.7(10) . 4_446
C51 C50 C41 110.8(7) . 4_446
C46 C50 C41 101.8(5) . 4_446
C16 C15 C37 118.0(9) . 2_556
C16 C15 C18 94.9(9) . .
C37 C15 C18 112.9(9) 2_556 .
C16 C15 C14 115.1(9) . .
C37 C15 C14 100.5(7) 2_556 .
C18 C15 C14 116.5(9) . .
C14 C17 C38 100.1(9) . 2_556

loop_
_geom_bond_atom_site_label_1
_geom_bond_atom_site_label_2
_geom_bond_distance
_geom_bond_site_symmetry_2
Co1 N16 2.082(5) .
Co1 N7 2.105(4) .
Co1 N4 2.112(6) .
Co1 N13 2.151(5) .
Co1 N1 2.166(5) .
Co1 N10 2.200(5) .
B1 N8 1.507(9) .
B1 N5 1.514(7) .
B1 N2 1.530(9) .
N1 C1 1.288(9) .
N1 N2 1.392(7) .
N2 C2 1.349(8) .
C1 N3 1.296(8) .
C2 N3 1.347(9) .
N3 Cu1 2.192(5) .
N4 C3 1.332(9) .
N4 N5 1.388(7) .
N5 C4 1.304(8) .
C3 N6 1.322(9) .
C4 N6 1.408(8) .
N6 Cu3 2.196(6) .
N7 N8 1.326(7) .
N7 C5 1.350(8) .
N8 C6 1.350(9) .
C5 N9 1.366(9) .
C6 N9 1.333(8) .
B2 N11 1.481(10) .
B2 N17 1.554(12) .
B2 N14 1.565(9) .
N16 C7 1.336(11) .
N16 N17 1.340(8) .
N17 C8 1.383(11) .
C7 N18 1.295(13) .
C8 N18 1.320(12) .
N10 C9 1.226(10) .
N10 N11 1.404(7) .
N11 C10 1.300(9) .
C9 N12 1.358(10) .
C9 C10 2.022(12) .
C10 N12 1.320(9) .
N12 Cu4 2.106(6) 4_456
N13 C11 1.285(8) .
N13 N14 1.385(7) .
N14 C12 1.321(9) .
C11 N15 1.351(9) .
C12 N15 1.375(9) .
N15 Cu2 2.125(6) 4_557
Cu1 O1 1.957(4) .
Cu1 O5 1.971(5) .
Cu1 O3 1.971(5) .
Cu1 O7 1.974(4) .
Cu1 Cu2 2.6464(12) .
Cu2 O2 1.949(4) .
Cu2 O8 1.963(4) .
Cu2 O4 1.973(5) .
Cu2 O6 2.011(5) .
Cu2 N15 2.125(6) 4_547
O1 C13 1.255(8) .
O2 C13 1.298(8) .
C13 C14 1.538(7) .
C14 C17 1.457(14) .
C14 C15 1.558(12) .
O3 C19 1.240(8) .
O4 C19 1.219(8) .
C19 C20 1.523(8) .
C20 C22 1.541(9) .
C20 C21 1.576(13) .
C21 C35 1.495(10) 4_547
C22 C24 1.548(15) .
C22 C23 1.563(10) .
C22 C33 1.564(9) 4_547
O5 C25 1.170(8) .
O6 C25 1.280(8) .
C25 C26 1.517(8) .
C26 C27 1.524(16) .
C26 C29 1.556(8) .
C26 C28 1.649(17) .
C28 C44 1.76(2) 2_557
C29 C30 1.331(13) .
C29 C43 1.512(8) 2_557
C29 C31 1.782(17) .
O7 C32 1.262(8) .
O8 C32 1.241(7) .
C32 C33 1.519(8) .
C33 C34 1.433(10) .
C33 C22 1.564(9) 4_557
C33 C35 1.643(11) .
C35 C21 1.495(10) 4_557
Cu3 O9 1.933(4) .
Cu3 O13 1.946(4) .
Cu3 O15 1.974(5) .
Cu3 O11 2.028(6) .
Cu3 Cu4 2.6313(13) .
Cu4 O16 1.909(5) .
Cu4 O12 1.953(5) .
Cu4 O10 1.980(4) .
Cu4 O14 2.002(4) .
Cu4 N12 2.106(6) 4_446
O9 C36 1.251(9) .
O10 C36 1.261(8) .
C36 C37 1.526(8) .
C37 C39 1.468(17) .
C37 C15 1.539(13) 2_556
C37 C38 1.560(17) .
C38 C17 1.640(18) 2_556
O11 C40 1.222(8) .
O12 C40 1.278(8) .
C40 C41 1.501(9) .
C41 C48 1.469(12) 4_456
C41 C50 1.548(10) 4_456
O13 C42 1.310(8) .
O14 C42 1.203(8) .
C42 C43 1.523(8) .
C43 C44 1.512(14) .
C43 C29 1.512(7) 2_557
C44 C28 1.76(2) 2_557
O15 C45 1.254(9) .
O16 C45 1.318(10) .
C45 C46 1.551(9) .
C46 C49 1.435(12) .
C46 C50 1.543(9) .
C46 C47 1.605(15) .
C47 C48 1.402(13) .
C48 C41 1.469(12) 4_446
C50 C52 1.496(15) .
C50 C51 1.521(13) .
C50 C41 1.548(10) 4_446
C16 C15 1.405(14) .
C15 C37 1.539(13) 2_556
C15 C18 1.552(16) .
C17 C38 1.640(18) 2_556

loop_
_platon_squeeze_void_nr
_platon_squeeze_void_average_x
_platon_squeeze_void_average_y
_platon_squeeze_void_average_z
_platon_squeeze_void_volume
_platon_squeeze_void_count_electrons
1 0.500 0.111 0.088 1120.8 33.8
2 0.123 0.153 0.504 29.9 4.4
3 0.877 0.153 0.496 29.9 4.6
4 0.000 0.611 0.498 1120.8 33.8
5 0.377 0.653 0.496 29.9 4.6
6 0.623 0.653 0.504 29.9 4.4
